data_1507954
loop_
_publ_author_name
'Cakmak, Mesut'
'Mayer, Peter'
'Trauner, Dirk'

_publ_section_title
;
 An efficient synthesis of loline alkaloids.
;
_journal_issue 7
_journal_name_full 'Nature chemistry'
_journal_page_first 543
_journal_page_last 545
_journal_paper_doi 10.1038/nchem.1072
_journal_volume 3
_journal_year 2011
_chemical_absolute_configuration syn
_chemical_formula_moiety 'C8 H12 N2 O3'
_chemical_formula_sum 'C8 H12 N2 O3'
_chemical_formula_weight 184.193
_space_group_IT_number 4
_symmetry_cell_setting monoclinic
_symmetry_Int_Tables_number 4
_symmetry_space_group_name_Hall 'P 2yb'
_symmetry_space_group_name_H-M 'P 1 21 1'
_atom_sites_solution_hydrogens geom
_atom_sites_solution_primary direct
_atom_sites_solution_secondary difmap
_audit_block_code C8H12N2O3_pn132_trauner
_audit_creation_date 2011-04-18
_audit_creation_method 'form98_non/compatible with shelxl97-2'
_audit_update_record 19-Apr-11
_cell_angle_alpha 90.00
_cell_angle_beta 98.453(4)
_cell_angle_gamma 90.00
_cell_formula_units_Z 2
_cell_length_a 6.5187(5)
_cell_length_b 8.6895(5)
_cell_length_c 7.0751(5)
_cell_measurement_reflns_used 1298
_cell_measurement_temperature 173(2)
_cell_measurement_theta_max 25.350
_cell_measurement_theta_min 3.134
_cell_volume 396.41(5)
_computing_cell_refinement 'HKL Scalepack (Otwinowski & Minor 1997)'
_computing_data_collection 'Collect (Bruker AXS BV, 1997-2004)'
_computing_data_reduction 'HKL Denzo and Scalepack (Otwinowski & Minor 1997)'
_computing_structure_refinement
;
Sheldrick, G. M. (2008).
<i>Acta Cryst.</i> A<b>64</b>, 112--122.
;
_computing_structure_solution
;
A. Altomare, M. C. Burla, M. Camalli, G. L. Cascarano, C. Giacovazzo, A.
Guagliardi, A. G. G. Moliterni, G. Polidori, R. Spagna: SIR97: a new tool for
crystal structure determination and refinement; J. Appl. Crystallogr. 1999,
32, 115-119.
;
_diffrn_ambient_temperature 173(2)
_diffrn_detector_area_resol_mean 9
_diffrn_measured_fraction_theta_full 0.990
_diffrn_measured_fraction_theta_max 0.990
_diffrn_measurement_device '95mm CCD camera on \k-goniostat'
_diffrn_measurement_device_type KappaCCD
_diffrn_measurement_method 'CCD; rotation images; thick slices'
_diffrn_orient_matrix_type 'by Bruker AXS Collect from scalepack cell'
_diffrn_orient_matrix_UB_11 -0.0031373
_diffrn_orient_matrix_UB_12 -0.0313881
_diffrn_orient_matrix_UB_13 -0.1363768
_diffrn_orient_matrix_UB_21 0.1442593
_diffrn_orient_matrix_UB_22 0.0400040
_diffrn_orient_matrix_UB_23 0.0028424
_diffrn_orient_matrix_UB_31 0.0568529
_diffrn_orient_matrix_UB_32 -0.1032386
_diffrn_orient_matrix_UB_33 0.0425647
_diffrn_radiation_collimation 0.20
_diffrn_radiation_monochromator 'MONTEL, graded multilayered X-ray optics'
_diffrn_radiation_source 'rotating anode'
_diffrn_radiation_type MoK\a
_diffrn_radiation_wavelength 0.71073
_diffrn_reflns_av_R_equivalents 0.0261
_diffrn_reflns_av_sigmaI/netI 0.0415
_diffrn_reflns_limit_h_max 7
_diffrn_reflns_limit_h_min -7
_diffrn_reflns_limit_k_max 10
_diffrn_reflns_limit_k_min -10
_diffrn_reflns_limit_l_max 8
_diffrn_reflns_limit_l_min -8
_diffrn_reflns_number 2460
_diffrn_reflns_theta_full 25.37
_diffrn_reflns_theta_max 25.37
_diffrn_reflns_theta_min 3.16
_diffrn_source_current 55.00
_diffrn_source_power 3.025
_diffrn_source_type 'FR 591 generator'
_diffrn_source_voltage 55.00
_exptl_absorpt_coefficient_mu 0.119
_exptl_absorpt_correction_type none
_exptl_crystal_colour colourless
_exptl_crystal_density_diffrn 1.54317(19)
_exptl_crystal_density_method 'not measured'
_exptl_crystal_description rod
_exptl_crystal_F_000 196
_exptl_crystal_size_max 0.339
_exptl_crystal_size_mid 0.080
_exptl_crystal_size_min 0.070
_refine_diff_density_max 0.138
_refine_diff_density_min -0.151
_refine_diff_density_rms 0.038
_refine_ls_abs_structure_details 'Flack H D (1983), Acta Cryst. A39, 876-881'
_refine_ls_abs_structure_Flack 0.3(13)
_refine_ls_extinction_method none
_refine_ls_goodness_of_fit_ref 1.048
_refine_ls_hydrogen_treatment mixed
_refine_ls_matrix_type full
_refine_ls_number_parameters 124
_refine_ls_number_reflns 1422
_refine_ls_number_restraints 1
_refine_ls_restrained_S_all 1.048
_refine_ls_R_factor_all 0.0402
_refine_ls_R_factor_gt 0.0334
_refine_ls_shift/su_max 0.000
_refine_ls_shift/su_mean 0.000
_refine_ls_structure_factor_coef Fsqd
_refine_ls_weighting_details 'calc w=1/[\s^2^(Fo^2^)+(0.0279P)^2^+0.1027P] where P=(Fo^2^+2Fc^2^)/3'
_refine_ls_weighting_scheme calc
_refine_ls_wR_factor_gt 0.0721
_refine_ls_wR_factor_ref 0.0752
_reflns_number_gt 1284
_reflns_number_total 1422
_reflns_threshold_expression >2sigma(I)
_cod_data_source_file nchem.1072-s4.cif
_cod_data_source_block pn132
_cod_original_sg_symbol_H-M 'P 21'
_cod_database_code 1507954

loop_
_symmetry_equiv_pos_as_xyz
'x, y, z'
'-x, y+1/2, -z'

loop_
_atom_site_label
_atom_site_type_symbol
_atom_site_fract_x
_atom_site_fract_y
_atom_site_fract_z
_atom_site_U_iso_or_equiv
_atom_site_adp_type
_atom_site_occupancy
_atom_site_symmetry_multiplicity
_atom_site_calc_flag
_atom_site_refinement_flags
O1 O 0.5230(2) 0.11281(16) 0.2373(2) 0.0264(4) Uani 1 1 d .
O2 O 1.1728(2) 0.20980(18) -0.2061(2) 0.0321(4) Uani 1 1 d .
O3 O 0.9216(2) 0.03355(17) -0.1924(2) 0.0274(4) Uani 1 1 d .
N1 N 0.8035(3) 0.3557(2) 0.3134(2) 0.0215(4) Uani 1 1 d .
H1 H 0.916(4) 0.424(3) 0.294(3) 0.026 Uiso 1 1 d .
N2 N 0.9015(3) 0.2640(2) -0.0518(3) 0.0256(4) Uani 1 1 d .
H2 H 0.961(4) 0.359(3) -0.013(4) 0.031 Uiso 1 1 d .
C1 C 0.8758(3) 0.1895(2) 0.3374(3) 0.0248(5) Uani 1 1 d .
H1A H 1.0214 0.1784 0.3148 0.030 Uiso 1 1 calc R
H1B H 0.8629 0.1503 0.4665 0.030 Uiso 1 1 calc R
C2 C 0.7278(3) 0.1070(3) 0.1847(3) 0.0240(5) Uani 1 1 d .
H2A H 0.7741 0.0017 0.1525 0.029 Uiso 1 1 calc R
C3 C 0.7113(3) 0.2231(2) 0.0179(3) 0.0223(5) Uani 1 1 d .
H3 H 0.6010 0.1925 -0.0890 0.027 Uiso 1 1 calc R
C4 C 0.6365(3) 0.3499(3) 0.1394(3) 0.0200(4) Uani 1 1 d .
H4 H 0.6019 0.4502 0.0731 0.024 Uiso 1 1 calc R
C5 C 0.4627(3) 0.2753(2) 0.2286(3) 0.0232(5) Uani 1 1 d .
H5 H 0.3239 0.2918 0.1501 0.028 Uiso 1 1 calc R
C6 C 0.4754(3) 0.3457(3) 0.4277(3) 0.0300(5) Uani 1 1 d .
H6A H 0.4542 0.2659 0.5229 0.036 Uiso 1 1 calc R
H6B H 0.3689 0.4267 0.4293 0.036 Uiso 1 1 calc R
C7 C 0.6944(3) 0.4145(3) 0.4715(3) 0.0273(5) Uani 1 1 d .
H7A H 0.6891 0.5283 0.4709 0.033 Uiso 1 1 calc R
H7B H 0.7651 0.3792 0.5975 0.033 Uiso 1 1 calc R
C8 C 1.0069(3) 0.1652(2) -0.1554(3) 0.0234(5) Uani 1 1 d .

loop_
_atom_site_aniso_label
_atom_site_aniso_U_11
_atom_site_aniso_U_22
_atom_site_aniso_U_33
_atom_site_aniso_U_23
_atom_site_aniso_U_13
_atom_site_aniso_U_12
O1 0.0267(8) 0.0211(8) 0.0335(8) -0.0010(7) 0.0117(7) -0.0023(7)
O2 0.0319(9) 0.0319(9) 0.0348(9) -0.0045(7) 0.0129(7) -0.0026(7)
O3 0.0287(8) 0.0220(8) 0.0320(9) -0.0029(6) 0.0059(7) -0.0001(7)
N1 0.0230(9) 0.0189(9) 0.0224(9) -0.0001(7) 0.0027(7) -0.0009(8)
N2 0.0305(10) 0.0201(10) 0.0283(10) -0.0017(8) 0.0114(8) -0.0027(8)
C1 0.0266(11) 0.0214(11) 0.0264(11) 0.0056(9) 0.0038(9) 0.0051(9)
C2 0.0243(11) 0.0227(10) 0.0266(11) 0.0007(9) 0.0087(9) 0.0018(9)
C3 0.0232(11) 0.0217(11) 0.0218(11) -0.0016(9) 0.0032(8) -0.0013(9)
C4 0.0220(10) 0.0199(10) 0.0173(10) 0.0019(8) -0.0002(8) 0.0022(9)
C5 0.0219(11) 0.0234(11) 0.0243(11) -0.0014(9) 0.0029(9) 0.0007(9)
C6 0.0310(12) 0.0292(12) 0.0317(13) -0.0039(11) 0.0109(10) -0.0017(10)
C7 0.0325(12) 0.0274(12) 0.0229(11) -0.0040(9) 0.0067(10) -0.0002(9)
C8 0.0291(12) 0.0230(12) 0.0171(10) 0.0022(8) 0.0001(9) 0.0021(9)

loop_
_atom_type_symbol
_atom_type_description
_atom_type_scat_dispersion_real
_atom_type_scat_dispersion_imag
_atom_type_scat_source
C C 0.0033 0.0016 'International Tables Vol C Tables 4.2.6.8 and 6.1.1.4'
H H 0.0000 0.0000 'International Tables Vol C Tables 4.2.6.8 and 6.1.1.4'
N N 0.0061 0.0033 'International Tables Vol C Tables 4.2.6.8 and 6.1.1.4'
O O 0.0106 0.0060 'International Tables Vol C Tables 4.2.6.8 and 6.1.1.4'

loop_
_exptl_crystal_face_index_h
_exptl_crystal_face_index_k
_exptl_crystal_face_index_l
_exptl_crystal_face_perp_dist
0 0 1 0.051000
0 0 -1 0.029000
-1 -12 2 0.144000
1 10 0 0.195000
-8 1 1 0.048000
7 0 -1 0.022000

loop_
_geom_angle_atom_site_label_1
_geom_angle_atom_site_label_2
_geom_angle_atom_site_label_3
_geom_angle
C2 O1 C5 106.07(15)
C7 N1 C4 104.71(15)
C7 N1 C1 114.37(16)
C4 N1 C1 103.42(16)
C7 N1 H1 110.4(14)
C4 N1 H1 111.7(14)
C1 N1 H1 111.8(14)
C8 N2 C3 123.28(18)
C8 N2 H2 119.3(16)
C3 N2 H2 117.2(15)
C2 C1 N1 102.41(16)
C2 C1 H1A 111.3
N1 C1 H1A 111.3
C2 C1 H1B 111.3
N1 C1 H1B 111.3
H1A C1 H1B 109.2
O1 C2 C1 108.41(16)
O1 C2 C3 102.21(17)
C1 C2 C3 101.59(18)
O1 C2 H2A 114.4
C1 C2 H2A 114.4
C3 C2 H2A 114.4
N2 C3 C4 112.16(17)
N2 C3 C2 117.04(17)
C4 C3 C2 91.91(16)
N2 C3 H3 111.4
C4 C3 H3 111.4
C2 C3 H3 111.4
N1 C4 C5 99.60(15)
N1 C4 C3 103.37(16)
C5 C4 C3 104.27(17)
N1 C4 H4 115.8
C5 C4 H4 115.8
C3 C4 H4 115.8
O1 C5 C4 102.49(16)
O1 C5 C6 111.70(18)
C4 C5 C6 105.64(16)
O1 C5 H5 112.1
C4 C5 H5 112.1
C6 C5 H5 112.1
C5 C6 C7 105.35(17)
C5 C6 H6A 110.7
C7 C6 H6A 110.7
C5 C6 H6B 110.7
C7 C6 H6B 110.7
H6A C6 H6B 108.8
N1 C7 C6 104.20(17)
N1 C7 H7A 110.9
C6 C7 H7A 110.9
N1 C7 H7B 110.9
C6 C7 H7B 110.9
H7A C7 H7B 108.9
O2 C8 O3 125.9(2)
O2 C8 N2 118.68(19)
O3 C8 N2 115.46(19)

loop_
_geom_bond_atom_site_label_1
_geom_bond_atom_site_label_2
_geom_bond_distance
O1 C2 1.439(2)
O1 C5 1.465(3)
O2 C8 1.250(3)
O3 C8 1.282(2)
N1 C7 1.501(3)
N1 C4 1.520(2)
N1 C1 1.521(3)
N1 H1 0.97(2)
N2 C8 1.377(3)
N2 C3 1.444(3)
N2 H2 0.93(3)
C1 C2 1.519(3)
C1 H1A 0.9900
C1 H1B 0.9900
C2 C3 1.544(3)
C2 H2A 1.0000
C3 C4 1.521(3)
C3 H3 1.0000
C4 C5 1.520(3)
C4 H4 1.0000
C5 C6 1.527(3)
C5 H5 1.0000
C6 C7 1.536(3)
C6 H6A 0.9900
C6 H6B 0.9900
C7 H7A 0.9900
C7 H7B 0.9900

loop_
_geom_hbond_atom_site_label_D
_geom_hbond_atom_site_label_H
_geom_hbond_atom_site_label_A
_geom_hbond_distance_DH
_geom_hbond_distance_HA
_geom_hbond_distance_DA
_geom_hbond_angle_DHA
_geom_hbond_site_symmetry_A
N1 H1 O3 0.97(2) 1.66(2) 2.605(2) 163(2) 2_755
N2 H2 O3 0.93(3) 2.16(3) 3.035(2) 155(2) 2_755

loop_
_geom_torsion_atom_site_label_1
_geom_torsion_atom_site_label_2
_geom_torsion_atom_site_label_3
_geom_torsion_atom_site_label_4
_geom_torsion
C7 N1 C1 C2 108.44(18)
C4 N1 C1 C2 -4.80(19)
C5 O1 C2 C1 65.8(2)
C5 O1 C2 C3 -41.01(19)
N1 C1 C2 O1 -67.4(2)
N1 C1 C2 C3 39.83(18)
C8 N2 C3 C4 176.04(18)
C8 N2 C3 C2 71.7(3)
O1 C2 C3 N2 170.77(17)
C1 C2 C3 N2 58.8(2)
O1 C2 C3 C4 54.61(17)
C1 C2 C3 C4 -57.36(17)
C7 N1 C4 C5 -45.32(19)
C1 N1 C4 C5 74.77(18)
C7 N1 C4 C3 -152.60(16)
C1 N1 C4 C3 -32.52(19)
N2 C3 C4 N1 -65.9(2)
C2 C3 C4 N1 54.40(18)
N2 C3 C4 C5 -169.64(16)
C2 C3 C4 C5 -49.33(17)
C2 O1 C5 C4 8.14(19)
C2 O1 C5 C6 -104.53(18)
N1 C4 C5 O1 -78.39(17)
C3 C4 C5 O1 28.16(18)
N1 C4 C5 C6 38.7(2)
C3 C4 C5 C6 145.25(17)
O1 C5 C6 C7 92.1(2)
C4 C5 C6 C7 -18.6(2)
C4 N1 C7 C6 34.5(2)
C1 N1 C7 C6 -77.9(2)
C5 C6 C7 N1 -9.6(2)
C3 N2 C8 O2 -178.48(18)
C3 N2 C8 O3 2.1(3)

loop_
_reflns_scale_group_code
_reflns_scale_meas_F
1 1.0

loop_
_cod_related_entry_id
_cod_related_entry_database
_cod_related_entry_code
1 ChemSpider 26050926
